data_7057199
loop_
_publ_author_name
'Tarushi, Alketa'
'Geromichalos, George D.'
'Lafazanis, Kostas'
'Raptopoulou, Catherine P.'
'Psycharis, Vassilis'
'Lalioti, Nikolia'
'Pantazaki, Anastasia A.'
'Kessissoglou, Dimitris P.'
'Tangoulis, Vassilis'
'Psomas, George'

_publ_section_title
;
 A step-ladder manganese(iii) metallacrown hosting mefenamic acid and a
 manganese(ii)--mefanamato complex: synthesis, characterization and
 cytotoxic activity
;
_journal_issue 9
_journal_name_full 'New Journal of Chemistry'
_journal_page_first 6955
_journal_paper_doi 10.1039/C8NJ01182F
_journal_volume 42
_journal_year 2018
_chemical_formula_sum 'C78 H82 Mn6 N8 O24'
_chemical_formula_weight 1845.15
_space_group_crystal_system triclinic
_space_group_IT_number 2
_space_group_name_Hall '-P 1'
_space_group_name_H-M_alt 'P -1'
_symmetry_space_group_name_Hall '-P 1'
_symmetry_space_group_name_H-M 'P -1'
_atom_sites_solution_hydrogens mixed
_audit_creation_method SHELXL-2014/6
_audit_update_record
;
2018-03-01 deposited with the CCDC.
2018-03-26 downloaded from the CCDC.
;
_cell_angle_alpha 104.7380(10)
_cell_angle_beta 98.5990(10)
_cell_angle_gamma 94.8900(10)
_cell_formula_units_Z 2
_cell_length_a 12.7551(2)
_cell_length_b 13.1558(2)
_cell_length_c 25.5659(5)
_cell_measurement_reflns_used 32771
_cell_measurement_temperature 160(2)
_cell_measurement_theta_max 71.92
_cell_measurement_theta_min 6.76
_cell_volume 4068.03(12)
_computing_cell_refinement 'Crustalclear, Rigaku MSC, 2005'
_computing_data_collection 'Crustalclear, Rigaku MSC, 2005'
_computing_data_reduction 'Crustalclear, Rigaku MSC, 2005'
_computing_structure_refinement 'SHELXL-2014/6 (Sheldrick, 2014)'
_computing_structure_solution 'SHELXL-2014/6 (Sheldrick, 2014)'
_diffrn_ambient_temperature 160(2)
_diffrn_measured_fraction_theta_full 0.900
_diffrn_measured_fraction_theta_max 0.957
_diffrn_measurement_device_type 'Rigaku R-AXIS SPIDER IPDS'
_diffrn_measurement_method '\q scans'
_diffrn_radiation_type CuK\a
_diffrn_radiation_wavelength 1.54178
_diffrn_reflns_av_R_equivalents 0.0726
_diffrn_reflns_av_unetI/netI 0.0856
_diffrn_reflns_Laue_measured_fraction_full 0.900
_diffrn_reflns_Laue_measured_fraction_max 0.957
_diffrn_reflns_limit_h_max 14
_diffrn_reflns_limit_h_min -14
_diffrn_reflns_limit_k_max 15
_diffrn_reflns_limit_k_min -15
_diffrn_reflns_limit_l_max 30
_diffrn_reflns_limit_l_min -24
_diffrn_reflns_number 49888
_diffrn_reflns_point_group_measured_fraction_full 0.900
_diffrn_reflns_point_group_measured_fraction_max 0.957
_diffrn_reflns_theta_full 67.679
_diffrn_reflns_theta_max 64.994
_diffrn_reflns_theta_min 6.755
_exptl_absorpt_coefficient_mu 8.031
_exptl_absorpt_correction_T_max 1.000
_exptl_absorpt_correction_T_min 0.346
_exptl_absorpt_correction_type empirical
_exptl_absorpt_process_details 'Crystalclear, Rigaku MSC, 2005'
_exptl_crystal_colour brown
_exptl_crystal_density_diffrn 1.506
_exptl_crystal_description parallelepiped
_exptl_crystal_F_000 1896
_exptl_crystal_size_max 0.43
_exptl_crystal_size_mid 0.11
_exptl_crystal_size_min 0.04
_refine_diff_density_max 1.197
_refine_diff_density_min -1.005
_refine_diff_density_rms 0.114
_refine_ls_extinction_method none
_refine_ls_goodness_of_fit_ref 1.153
_refine_ls_hydrogen_treatment mixed
_refine_ls_matrix_type full
_refine_ls_number_parameters 1095
_refine_ls_number_reflns 13247
_refine_ls_number_restraints 0
_refine_ls_restrained_S_all 1.153
_refine_ls_R_factor_all 0.1096
_refine_ls_R_factor_gt 0.0734
_refine_ls_shift/su_max 0.002
_refine_ls_shift/su_mean 0.000
_refine_ls_structure_factor_coef Fsqd
_refine_ls_weighting_details 'w=1/[\s^2^(Fo^2^)+(0.0973P)^2^+5.6230P] where P=(Fo^2^+2Fc^2^)/3'
_refine_ls_weighting_scheme calc
_refine_ls_wR_factor_gt 0.1776
_refine_ls_wR_factor_ref 0.2320
_reflns_Friedel_coverage 0.000
_reflns_number_gt 8665
_reflns_number_total 13247
_reflns_threshold_expression 'I > 2\s(I)'
_cod_data_source_file c8nj01182f2.cif
_cod_data_source_block Compound1
_cod_depositor_comments 'Adding full bibliography for 7057199.cif.'
_cod_database_code 7057199
_shelx_space_group_comment
;
The symmetry employed for this shelxl refinement is uniquely defined
by the following loop, which should always be used as a source of
symmetry information in preference to the above space-group names.
They are only intended as comments.
;
_shelxl_version_number 2014/6

loop_
_space_group_symop_operation_xyz
'x, y, z'
'-x, -y, -z'

loop_
_atom_site_label
_atom_site_type_symbol
_atom_site_fract_x
_atom_site_fract_y
_atom_site_fract_z
_atom_site_U_iso_or_equiv
_atom_site_adp_type
_atom_site_occupancy
_atom_site_site_symmetry_order
_atom_site_calc_flag
_atom_site_refinement_flags_posn
_atom_site_refinement_flags_adp
Mn1 Mn -0.27155(7) -0.23601(7) -0.27384(4) 0.0329(3) Uani 1 1 d . .
Mn2 Mn -0.22177(7) -0.26033(8) -0.14859(4) 0.0354(3) Uani 1 1 d . .
Mn3 Mn -0.04419(7) -0.15039(7) -0.20300(4) 0.0328(3) Uani 1 1 d . .
Mn4 Mn 0.03336(7) -0.36437(7) -0.28069(4) 0.0319(3) Uani 1 1 d . .
Mn5 Mn 0.20710(7) -0.25774(8) -0.33848(4) 0.0358(3) Uani 1 1 d . .
Mn6 Mn 0.26454(7) -0.28589(7) -0.21430(4) 0.0320(3) Uani 1 1 d . .
O1X O -0.1755(3) -0.2318(3) -0.21086(18) 0.0338(10) Uani 1 1 d . .
O2X O 0.1655(3) -0.2862(3) -0.27536(17) 0.0338(10) Uani 1 1 d . .
O1 O -0.2860(3) -0.0747(3) -0.25302(19) 0.0399(11) Uani 1 1 d . .
O2 O -0.1206(3) -0.0143(3) -0.2072(2) 0.0459(12) Uani 1 1 d . .
N1 N -0.0863(5) 0.1758(5) -0.1312(3) 0.088(3) Uani 1 1 d . .
H1 H -0.0691 0.1143 -0.1304 0.114 Uiso 1 1 calc R U
C1 C -0.2176(5) -0.0025(5) -0.2213(3) 0.0404(17) Uani 1 1 d . .
C2 C -0.2554(5) 0.1003(5) -0.1989(4) 0.056(2) Uani 1 1 d . .
C3 C -0.3589(5) 0.1164(5) -0.2152(3) 0.0486(19) Uani 1 1 d . .
H3 H -0.4052 0.0594 -0.2389 0.063 Uiso 1 1 calc R U
C4 C -0.3982(6) 0.2112(6) -0.1989(3) 0.060(2) Uani 1 1 d . .
H4 H -0.4675 0.2191 -0.2132 0.078 Uiso 1 1 calc R U
C5 C -0.3343(6) 0.2928(7) -0.1614(4) 0.087(3) Uani 1 1 d . .
H5 H -0.3591 0.3581 -0.1511 0.114 Uiso 1 1 calc R U
C6 C -0.2320(6) 0.2807(6) -0.1382(4) 0.070(3) Uani 1 1 d . .
H6 H -0.1912 0.3359 -0.1104 0.091 Uiso 1 1 calc R U
C7 C -0.1904(6) 0.1854(7) -0.1565(4) 0.076(3) Uani 1 1 d . .
C8 C -0.0074(5) 0.2709(6) -0.1065(4) 0.0487(19) Uani 1 1 d . .
C9 C 0.0045(7) 0.3094(9) -0.0512(4) 0.086(3) Uani 1 1 d . .
H9 H -0.0346 0.2765 -0.0307 0.112 Uiso 1 1 calc R U
C10 C 0.0776(6) 0.4002(7) -0.0259(5) 0.084(3) Uani 1 1 d . .
H10 H 0.0865 0.4315 0.0117 0.109 Uiso 1 1 calc R U
C11 C 0.1369(6) 0.4427(6) -0.0589(4) 0.068(3) Uani 1 1 d . .
H11 H 0.1862 0.5028 -0.0421 0.088 Uiso 1 1 calc R U
C12 C 0.1268(6) 0.4020(7) -0.1128(4) 0.062(2) Uani 1 1 d . .
C13 C 0.0443(6) 0.3055(6) -0.1410(4) 0.057(2) Uani 1 1 d . .
C14 C 0.0316(9) 0.2645(9) -0.1987(4) 0.120(4) Uani 1 1 d . .
H14A H 0.0220 0.3209 -0.2158 0.156 Uiso 1 1 calc R U
H14B H -0.0299 0.2117 -0.2115 0.156 Uiso 1 1 calc R U
H14C H 0.0941 0.2333 -0.2079 0.156 Uiso 1 1 calc R U
C15 C 0.1878(6) 0.4438(7) -0.1472(4) 0.076(3) Uani 1 1 d . .
H15A H 0.2224 0.3887 -0.1676 0.099 Uiso 1 1 calc R U
H15B H 0.2408 0.5005 -0.1248 0.099 Uiso 1 1 calc R U
H15C H 0.1410 0.4702 -0.1723 0.099 Uiso 1 1 calc R U
O3 O 0.1060(3) -0.5038(3) -0.28002(18) 0.0384(11) Uani 1 1 d . .
O4 O 0.2768(3) -0.4463(3) -0.24056(19) 0.0407(11) Uani 1 1 d . .
N2 N 0.0532(4) -0.7015(5) -0.3445(3) 0.074(2) Uani 1 1 d . .
H2 H 0.0307 -0.6427 -0.3302 0.097 Uiso 1 1 calc R U
C16 C 0.2052(5) -0.5156(5) -0.2710(3) 0.0376(16) Uani 1 1 d . .
C17 C 0.2373(5) -0.6205(5) -0.2999(3) 0.0385(16) Uani 1 1 d . .
C18 C 0.3437(5) -0.6355(6) -0.2907(3) 0.0472(18) Uani 1 1 d . .
H18 H 0.3921 -0.5805 -0.2668 0.061 Uiso 1 1 calc R U
C19 C 0.3818(5) -0.7264(5) -0.3149(3) 0.055(2) Uani 1 1 d . .
H19 H 0.4543 -0.7328 -0.3080 0.072 Uiso 1 1 calc R U
C20 C 0.3099(5) -0.8085(6) -0.3498(3) 0.053(2) Uani 1 1 d . .
H20 H 0.3344 -0.8712 -0.3666 0.069 Uiso 1 1 calc R U
C21 C 0.2025(6) -0.7995(6) -0.3602(3) 0.054(2) Uani 1 1 d . .
H21 H 0.1555 -0.8557 -0.3841 0.071 Uiso 1 1 calc R U
C22 C 0.1631(5) -0.7057(6) -0.3348(3) 0.0492(19) Uani 1 1 d . .
C23 C -0.0254(6) -0.7894(6) -0.3768(4) 0.053(2) Uani 1 1 d . .
C24 C -0.0864(6) -0.8438(6) -0.3510(4) 0.061(2) Uani 1 1 d . .
H24 H -0.0799 -0.8250 -0.3129 0.079 Uiso 1 1 calc R U
C25 C -0.1613(7) -0.9317(9) -0.3853(7) 0.111(5) Uani 1 1 d . .
H25 H -0.2064 -0.9705 -0.3699 0.144 Uiso 1 1 calc R U
C26 C -0.1652(12) -0.9581(10) -0.4425(8) 0.132(8) Uani 1 1 d . .
H26 H -0.2109 -1.0165 -0.4653 0.172 Uiso 1 1 calc R U
C27 C -0.1030(11) -0.8990(13) -0.4636(6) 0.123(6) Uani 1 1 d . .
C28 C -0.0299(8) -0.8101(10) -0.4305(5) 0.085(3) Uani 1 1 d . .
C29 C -0.1051(11) -0.9306(15) -0.5256(6) 0.263(13) Uani 1 1 d . .
H29A H -0.0341 -0.9391 -0.5326 0.342 Uiso 1 1 calc R U
H29B H -0.1316 -0.8764 -0.5409 0.342 Uiso 1 1 calc R U
H29C H -0.1511 -0.9963 -0.5421 0.342 Uiso 1 1 calc R U
C30 C 0.0301(8) -0.7470(11) -0.4583(5) 0.138(5) Uani 1 1 d . .
H30A H -0.0118 -0.7492 -0.4932 0.180 Uiso 1 1 calc R U
H30B H 0.0957 -0.7754 -0.4640 0.180 Uiso 1 1 calc R U
H30C H 0.0459 -0.6749 -0.4361 0.180 Uiso 1 1 calc R U
N3 N -0.3649(4) -0.3159(4) -0.1964(2) 0.0338(12) Uani 1 1 d . .
O5 O -0.3877(3) -0.2868(3) -0.24489(18) 0.0397(11) Uani 1 1 d . .
O6 O -0.2666(3) -0.3072(4) -0.09228(19) 0.0472(12) Uani 1 1 d . .
C31 C -0.4418(5) -0.3736(5) -0.1864(3) 0.0358(16) Uani 1 1 d . .
C32 C -0.4344(4) -0.4160(5) -0.1391(3) 0.0350(15) Uani 1 1 d . .
C33 C -0.5186(5) -0.4869(5) -0.1365(3) 0.0451(18) Uani 1 1 d . .
H33 H -0.5784 -0.5039 -0.1643 0.059 Uiso 1 1 calc R U
C34 C -0.5158(5) -0.5328(6) -0.0939(3) 0.055(2) Uani 1 1 d . .
H34 H -0.5726 -0.5815 -0.0932 0.072 Uiso 1 1 calc R U
C35 C -0.4280(5) -0.5062(6) -0.0518(3) 0.0508(19) Uani 1 1 d . .
H35 H -0.4248 -0.5386 -0.0234 0.066 Uiso 1 1 calc R U
C36 C -0.3450(5) -0.4315(5) -0.0520(3) 0.0428(17) Uani 1 1 d . .
H36 H -0.2871 -0.4130 -0.0231 0.056 Uiso 1 1 calc R U
C37 C -0.3471(5) -0.3829(5) -0.0954(3) 0.0390(16) Uani 1 1 d . .
N4 N -0.0270(4) -0.1258(4) -0.1213(2) 0.0403(14) Uani 1 1 d . .
O7 O -0.0870(3) -0.1949(3) -0.10160(18) 0.0415(11) Uani 1 1 d . .
O8 O 0.0913(3) -0.0765(3) -0.19515(19) 0.0393(11) Uani 1 1 d . .
C38 C 0.0413(4) -0.0546(5) -0.0856(3) 0.0445(18) Uani 1 1 d . .
H38 H 0.0426 -0.0504 -0.0487 0.058 Uiso 1 1 calc R U
C39 C 0.1159(5) 0.0192(5) -0.0991(3) 0.0451(18) Uani 1 1 d . .
C40 C 0.1722(5) 0.1057(6) -0.0559(4) 0.062(2) Uani 1 1 d . .
H40 H 0.1594 0.1145 -0.0202 0.081 Uiso 1 1 calc R U
C41 C 0.2461(5) 0.1768(5) -0.0670(4) 0.064(3) Uani 1 1 d . .
H41 H 0.2828 0.2334 -0.0386 0.084 Uiso 1 1 calc R U
C42 C 0.2662(5) 0.1648(6) -0.1195(4) 0.058(2) Uani 1 1 d . .
H42 H 0.3163 0.2131 -0.1264 0.075 Uiso 1 1 calc R U
C43 C 0.2122(5) 0.0816(5) -0.1617(3) 0.050(2) Uani 1 1 d . .
H43 H 0.2256 0.0749 -0.1971 0.065 Uiso 1 1 calc R U
C44 C 0.1373(5) 0.0064(5) -0.1526(3) 0.0429(18) Uani 1 1 d . .
N5 N -0.1483(3) -0.2233(4) -0.3123(2) 0.0337(13) Uani 1 1 d . .
O9 O -0.0459(3) -0.2049(3) -0.28071(18) 0.0341(10) Uani 1 1 d . .
O10 O -0.3649(3) -0.2769(4) -0.34075(19) 0.0443(12) Uani 1 1 d . .
C45 C -0.1535(5) -0.2252(5) -0.3631(3) 0.0395(17) Uani 1 1 d . .
C46 C -0.2490(5) -0.2471(5) -0.4038(3) 0.0432(18) Uani 1 1 d . .
C47 C -0.2416(6) -0.2465(6) -0.4577(3) 0.054(2) Uani 1 1 d . .
H47 H -0.1751 -0.2290 -0.4661 0.071 Uiso 1 1 calc R U
C48 C -0.3300(6) -0.2711(6) -0.4984(3) 0.057(2) Uani 1 1 d . .
H48 H -0.3236 -0.2690 -0.5339 0.074 Uiso 1 1 calc R U
C49 C -0.4297(6) -0.2994(6) -0.4862(3) 0.059(2) Uani 1 1 d . .
H49 H -0.4901 -0.3168 -0.5137 0.077 Uiso 1 1 calc R U
C50 C -0.4382(5) -0.3015(6) -0.4336(3) 0.053(2) Uani 1 1 d . .
H50 H -0.5049 -0.3213 -0.4261 0.069 Uiso 1 1 calc R U
C51 C -0.3496(5) -0.2750(5) -0.3909(3) 0.0417(17) Uani 1 1 d . .
N6 N 0.0093(4) -0.3878(4) -0.3620(2) 0.0387(13) Uani 1 1 d . .
O11 O 0.0691(3) -0.3199(3) -0.38316(18) 0.0421(11) Uani 1 1 d . .
O12 O -0.1019(3) -0.4363(3) -0.28556(18) 0.0390(11) Uani 1 1 d . .
C52 C -0.0653(5) -0.4543(5) -0.3974(3) 0.0430(17) Uani 1 1 d . .
H52 H -0.0711 -0.4550 -0.4342 0.056 Uiso 1 1 calc R U
C53 C -0.1402(5) -0.5275(5) -0.3830(3) 0.0407(17) Uani 1 1 d . .
C54 C -0.2032(5) -0.6091(6) -0.4237(3) 0.056(2) Uani 1 1 d . .
H54 H -0.1980 -0.6152 -0.4602 0.073 Uiso 1 1 calc R U
C55 C -0.2729(5) -0.6808(6) -0.4117(4) 0.061(2) Uani 1 1 d . .
H55 H -0.3135 -0.7353 -0.4399 0.079 Uiso 1 1 calc R U
C56 C -0.2835(5) -0.6730(6) -0.3579(4) 0.061(2) Uani 1 1 d . .
H56 H -0.3311 -0.7221 -0.3500 0.079 Uiso 1 1 calc R U
C57 C -0.2238(5) -0.5927(5) -0.3163(3) 0.0484(19) Uani 1 1 d . .
H57 H -0.2304 -0.5879 -0.2801 0.063 Uiso 1 1 calc R U
C58 C -0.1527(4) -0.5176(5) -0.3280(3) 0.0422(18) Uani 1 1 d . .
N7 N 0.1447(3) -0.2909(4) -0.1719(2) 0.0319(12) Uani 1 1 d . .
O13 O 0.0412(3) -0.3085(3) -0.20217(17) 0.0309(10) Uani 1 1 d . .
O14 O 0.3627(3) -0.2535(3) -0.14909(19) 0.0413(11) Uani 1 1 d . .
C59 C 0.1526(5) -0.2803(5) -0.1197(3) 0.0333(15) Uani 1 1 d . .
C60 C 0.2520(4) -0.2611(5) -0.0816(3) 0.0356(16) Uani 1 1 d . .
C61 C 0.2485(5) -0.2557(5) -0.0268(3) 0.0440(17) Uani 1 1 d . .
H61 H 0.1823 -0.2647 -0.0164 0.057 Uiso 1 1 calc R U
C62 C 0.3392(5) -0.2377(5) 0.0125(3) 0.0472(18) Uani 1 1 d . .
H62 H 0.3350 -0.2348 0.0488 0.061 Uiso 1 1 calc R U
C63 C 0.4377(5) -0.2239(5) -0.0038(3) 0.0459(18) Uani 1 1 d . .
H63 H 0.5000 -0.2117 0.0222 0.060 Uiso 1 1 calc R U
C64 C 0.4449(5) -0.2277(5) -0.0577(3) 0.0393(16) Uani 1 1 d . .
H64 H 0.5115 -0.2169 -0.0675 0.051 Uiso 1 1 calc R U
C65 C 0.3518(5) -0.2479(5) -0.0978(3) 0.0360(15) Uani 1 1 d . .
N8 N 0.3544(4) -0.2054(4) -0.2938(2) 0.0320(12) Uani 1 1 d . .
O15 O 0.3773(3) -0.2289(3) -0.24375(18) 0.0411(11) Uani 1 1 d . .
O16 O 0.2488(3) -0.2151(4) -0.39663(18) 0.0454(12) Uani 1 1 d . .
C66 C 0.4322(5) -0.1517(5) -0.3058(3) 0.0367(16) Uani 1 1 d . .
C67 C 0.4252(5) -0.1204(5) -0.3559(3) 0.0401(17) Uani 1 1 d . .
C68 C 0.5141(5) -0.0579(6) -0.3630(3) 0.0511(19) Uani 1 1 d . .
H68 H 0.5735 -0.0367 -0.3350 0.066 Uiso 1 1 calc R U
C69 C 0.5148(6) -0.0272(7) -0.4107(3) 0.062(2) Uani 1 1 d . .
H69 H 0.5732 0.0163 -0.4143 0.081 Uiso 1 1 calc R U
C70 C 0.4298(6) -0.0612(7) -0.4523(3) 0.066(2) Uani 1 1 d . .
H70 H 0.4308 -0.0410 -0.4846 0.086 Uiso 1 1 calc R U
C71 C 0.3415(5) -0.1250(6) -0.4479(3) 0.057(2) Uani 1 1 d . .
H71 H 0.2846 -0.1482 -0.4772 0.074 Uiso 1 1 calc R U
C72 C 0.3380(5) -0.1545(5) -0.3994(3) 0.0424(17) Uani 1 1 d . .
O81 O 0.1616(4) -0.0953(4) -0.2995(3) 0.0456(14) Uani 1 1 d . .
C81 C 0.1088(7) -0.0237(6) -0.3226(4) 0.083(3) Uani 1 1 d . .
H81A H 0.1406 0.0473 -0.3035 0.108 Uiso 1 1 calc R U
H81B H 0.0347 -0.0319 -0.3195 0.108 Uiso 1 1 calc R U
H81C H 0.1150 -0.0376 -0.3607 0.108 Uiso 1 1 calc R U
O82 O 0.2577(4) -0.4187(4) -0.3652(2) 0.0480(14) Uani 1 1 d . .
C82 C 0.2375(6) -0.4769(7) -0.4212(4) 0.078(3) Uani 1 1 d . .
H82A H 0.2416 -0.5506 -0.4240 0.102 Uiso 1 1 calc R U
H82B H 0.2899 -0.4511 -0.4397 0.102 Uiso 1 1 calc R U
H82C H 0.1674 -0.4685 -0.4380 0.102 Uiso 1 1 calc R U
O83 O -0.2784(4) -0.1029(4) -0.1264(2) 0.0512(14) Uani 1 1 d . .
C83 C -0.2513(6) -0.0237(6) -0.0766(4) 0.066(2) Uani 1 1 d . .
H83A H -0.2526 0.0446 -0.0836 0.086 Uiso 1 1 calc R U
H83B H -0.1810 -0.0289 -0.0589 0.086 Uiso 1 1 calc R U
H83C H -0.3019 -0.0324 -0.0533 0.086 Uiso 1 1 calc R U
O84 O -0.1678(4) -0.4203(4) -0.1809(3) 0.0462(14) Uani 1 1 d . .
C84 C -0.1038(6) -0.4723(7) -0.1495(4) 0.082(3) Uani 1 1 d . .
H84A H -0.1214 -0.5476 -0.1646 0.106 Uiso 1 1 calc R U
H84B H -0.1162 -0.4528 -0.1123 0.106 Uiso 1 1 calc R U
H84C H -0.0299 -0.4523 -0.1500 0.106 Uiso 1 1 calc R U
O1M O -0.4729(4) -0.0777(4) -0.1661(2) 0.0512(14) Uani 1 1 d . .
C1M C -0.5310(6) -0.0053(6) -0.1377(4) 0.073(3) Uani 1 1 d . .
H1M1 H -0.5870 0.0097 -0.1632 0.094 Uiso 1 1 calc R U
H1M2 H -0.4846 0.0589 -0.1186 0.094 Uiso 1 1 calc R U
H1M3 H -0.5617 -0.0342 -0.1117 0.094 Uiso 1 1 calc R U
O2M O 0.4603(4) -0.4352(4) -0.3317(2) 0.0559(15) Uani 1 1 d . .
C2M C 0.5167(6) -0.5110(6) -0.3581(4) 0.074(3) Uani 1 1 d . .
H2M1 H 0.4681 -0.5729 -0.3787 0.096 Uiso 1 1 calc R U
H2M2 H 0.5674 -0.5296 -0.3315 0.096 Uiso 1 1 calc R U
H2M3 H 0.5538 -0.4836 -0.3826 0.096 Uiso 1 1 calc R U
H81O H 0.150(5) -0.092(5) -0.274(2) 0.02(2) Uiso 1 1 d . .
H84O H -0.153(5) -0.422(5) -0.204(2) 0.003(18) Uiso 1 1 d . .
H82O H 0.310(6) -0.417(6) -0.355(3) 0.05(3) Uiso 1 1 d . .
H83O H -0.337(5) -0.104(5) -0.144(3) 0.037(19) Uiso 1 1 d . .
H1OM H -0.508(6) -0.128(6) -0.187(3) 0.07(3) Uiso 1 1 d . .
H2OM H 0.485(4) -0.381(4) -0.310(2) 0.018(17) Uiso 1 1 d . .
H31 H -0.503(5) -0.389(4) -0.212(2) 0.036(18) Uiso 1 1 d . .
H45 H -0.098(4) -0.215(4) -0.3785(19) 0.006(12) Uiso 1 1 d . .
H59 H 0.088(4) -0.290(4) -0.106(2) 0.030(16) Uiso 1 1 d . .
H66 H 0.498(4) -0.134(4) -0.278(2) 0.020(14) Uiso 1 1 d . .

loop_
_atom_site_aniso_label
_atom_site_aniso_U_11
_atom_site_aniso_U_22
_atom_site_aniso_U_33
_atom_site_aniso_U_23
_atom_site_aniso_U_13
_atom_site_aniso_U_12
Mn1 0.0138(5) 0.0370(6) 0.0496(7) 0.0163(5) 0.0024(4) 0.0041(4)
Mn2 0.0164(5) 0.0401(6) 0.0492(7) 0.0142(5) 0.0006(4) 0.0034(4)
Mn3 0.0141(5) 0.0301(5) 0.0523(7) 0.0104(5) 0.0012(4) 0.0034(4)
Mn4 0.0153(5) 0.0325(5) 0.0477(7) 0.0120(5) 0.0025(4) 0.0041(4)
Mn5 0.0169(5) 0.0460(6) 0.0473(7) 0.0192(5) 0.0026(5) 0.0058(4)
Mn6 0.0144(5) 0.0380(6) 0.0457(7) 0.0162(5) 0.0027(4) 0.0040(4)
O1X 0.0156(19) 0.035(2) 0.050(3) 0.014(2) 0.0002(18) 0.0017(17)
O2X 0.0146(19) 0.043(2) 0.050(3) 0.021(2) 0.0052(18) 0.0059(17)
O1 0.025(2) 0.033(2) 0.059(3) 0.013(2) 0.000(2) 0.0057(19)
O2 0.020(2) 0.033(2) 0.085(4) 0.018(2) 0.005(2) 0.0072(18)
N1 0.040(4) 0.059(4) 0.167(8) 0.045(5) 0.000(4) 0.008(3)
C1 0.023(3) 0.038(4) 0.065(5) 0.024(4) 0.003(3) 0.007(3)
C2 0.025(4) 0.040(4) 0.099(7) 0.017(4) -0.002(4) 0.012(3)
C3 0.025(3) 0.040(4) 0.077(6) 0.014(4) -0.002(3) 0.003(3)
C4 0.035(4) 0.047(4) 0.090(7) 0.010(4) -0.013(4) 0.027(4)
C5 0.049(5) 0.065(6) 0.136(9) 0.012(6) -0.010(5) 0.033(5)
C6 0.048(5) 0.049(5) 0.105(8) 0.011(5) 0.010(5) 0.006(4)
C7 0.040(5) 0.059(5) 0.131(9) 0.029(6) 0.009(5) 0.021(4)
C8 0.028(4) 0.061(5) 0.060(6) 0.024(5) 0.004(4) 0.010(3)
C9 0.073(6) 0.123(9) 0.095(8) 0.061(7) 0.038(6) 0.053(6)
C10 0.020(4) 0.053(5) 0.172(11) 0.034(6) -0.001(5) -0.005(4)
C11 0.042(5) 0.046(5) 0.099(8) 0.009(5) -0.020(5) 0.002(4)
C12 0.036(4) 0.073(6) 0.097(7) 0.049(6) 0.017(5) 0.022(4)
C13 0.056(5) 0.054(5) 0.069(6) 0.024(5) 0.016(4) 0.028(4)
C14 0.151(10) 0.162(11) 0.087(8) 0.059(8) 0.043(7) 0.120(9)
C15 0.067(6) 0.077(6) 0.087(7) 0.026(6) 0.006(5) 0.030(5)
O3 0.020(2) 0.031(2) 0.063(3) 0.013(2) 0.004(2) 0.0046(17)
O4 0.023(2) 0.039(3) 0.057(3) 0.014(2) -0.002(2) 0.0025(19)
N2 0.028(3) 0.043(4) 0.126(7) -0.013(4) -0.003(4) 0.004(3)
C16 0.033(4) 0.051(4) 0.047(4) 0.030(4) 0.021(3) 0.026(3)
C17 0.025(3) 0.037(4) 0.059(5) 0.025(4) 0.003(3) 0.004(3)
C18 0.034(4) 0.054(4) 0.062(5) 0.020(4) 0.016(3) 0.021(3)
C19 0.025(4) 0.040(4) 0.102(7) 0.018(4) 0.011(4) 0.013(3)
C20 0.042(4) 0.042(4) 0.089(6) 0.029(4) 0.025(4) 0.023(3)
C21 0.047(4) 0.049(4) 0.064(6) 0.008(4) 0.007(4) 0.017(4)
C22 0.035(4) 0.046(4) 0.073(6) 0.021(4) 0.019(4) 0.014(3)
C23 0.042(4) 0.066(5) 0.061(6) 0.029(5) 0.008(4) 0.024(4)
C24 0.041(4) 0.068(5) 0.073(6) 0.028(5) -0.002(4) 0.000(4)
C25 0.047(6) 0.088(8) 0.208(15) 0.082(10) -0.020(8) 0.010(5)
C26 0.104(11) 0.072(8) 0.164(17) -0.017(10) -0.082(12) 0.041(7)
C27 0.096(10) 0.128(12) 0.104(11) -0.033(10) -0.041(9) 0.090(9)
C28 0.073(6) 0.128(9) 0.076(7) 0.043(7) 0.020(6) 0.072(7)
C29 0.214(16) 0.43(3) 0.104(12) -0.035(15) -0.041(11) 0.260(19)
C30 0.101(8) 0.261(16) 0.133(10) 0.137(11) 0.081(8) 0.107(10)
N3 0.020(3) 0.049(3) 0.037(3) 0.017(3) 0.006(2) 0.008(2)
O5 0.019(2) 0.058(3) 0.046(3) 0.023(2) 0.0013(19) 0.0049(19)
O6 0.027(2) 0.066(3) 0.047(3) 0.019(3) 0.000(2) -0.003(2)
C31 0.020(3) 0.041(4) 0.044(5) 0.004(3) 0.005(3) 0.009(3)
C32 0.021(3) 0.038(4) 0.048(4) 0.015(3) 0.007(3) 0.002(3)
C33 0.028(3) 0.057(4) 0.054(5) 0.023(4) 0.005(3) 0.004(3)
C34 0.035(4) 0.070(5) 0.074(6) 0.044(5) 0.008(4) 0.007(4)
C35 0.044(4) 0.067(5) 0.057(5) 0.034(4) 0.019(4) 0.024(4)
C36 0.028(3) 0.056(4) 0.046(5) 0.017(4) 0.002(3) 0.012(3)
C37 0.023(3) 0.040(4) 0.055(5) 0.011(4) 0.007(3) 0.011(3)
N4 0.019(3) 0.039(3) 0.061(4) 0.011(3) 0.004(3) 0.007(2)
O7 0.023(2) 0.049(3) 0.053(3) 0.019(2) 0.003(2) -0.0011(19)
O8 0.022(2) 0.033(2) 0.057(3) 0.006(2) 0.001(2) -0.0010(18)
C38 0.018(3) 0.038(4) 0.064(5) 0.002(4) -0.012(3) -0.003(3)
C39 0.020(3) 0.046(4) 0.064(5) 0.015(4) -0.007(3) 0.002(3)
C40 0.030(4) 0.047(4) 0.092(7) 0.005(5) -0.017(4) 0.001(3)
C41 0.024(4) 0.024(4) 0.120(8) 0.002(5) -0.026(4) -0.014(3)
C42 0.031(4) 0.042(4) 0.100(7) 0.024(5) 0.004(4) 0.000(3)
C43 0.023(3) 0.029(4) 0.089(6) 0.013(4) -0.002(4) -0.004(3)
C44 0.019(3) 0.029(4) 0.076(6) 0.014(4) -0.004(3) 0.005(3)
N5 0.016(2) 0.040(3) 0.045(4) 0.016(3) -0.003(2) 0.009(2)
O9 0.0114(19) 0.032(2) 0.057(3) 0.015(2) -0.0004(18) -0.0029(16)
O10 0.017(2) 0.067(3) 0.052(3) 0.029(3) -0.002(2) -0.005(2)
C45 0.022(3) 0.045(4) 0.062(5) 0.027(4) 0.012(3) 0.012(3)
C46 0.026(3) 0.057(4) 0.056(5) 0.028(4) 0.006(3) 0.019(3)
C47 0.040(4) 0.083(6) 0.054(5) 0.037(5) 0.015(4) 0.018(4)
C48 0.045(4) 0.082(6) 0.055(5) 0.032(5) 0.012(4) 0.021(4)
C49 0.043(4) 0.090(6) 0.050(5) 0.029(5) 0.003(4) 0.016(4)
C50 0.036(4) 0.073(5) 0.055(5) 0.028(4) 0.004(4) 0.007(4)
C51 0.031(4) 0.044(4) 0.053(5) 0.021(4) -0.001(3) 0.012(3)
N6 0.020(3) 0.040(3) 0.057(4) 0.012(3) 0.009(3) 0.010(2)
O11 0.027(2) 0.055(3) 0.048(3) 0.022(2) 0.005(2) 0.004(2)
O12 0.022(2) 0.037(2) 0.052(3) 0.004(2) 0.002(2) -0.0002(19)
C52 0.022(3) 0.046(4) 0.056(5) 0.013(4) -0.007(3) 0.006(3)
C53 0.023(3) 0.043(4) 0.048(5) 0.001(4) -0.002(3) 0.005(3)
C54 0.031(4) 0.054(5) 0.073(6) 0.008(4) -0.004(4) 0.002(3)
C55 0.030(4) 0.049(5) 0.082(7) -0.004(5) -0.013(4) 0.002(3)
C56 0.030(4) 0.044(5) 0.099(7) 0.012(5) -0.002(4) 0.000(3)
C57 0.027(3) 0.047(4) 0.067(6) 0.013(4) 0.003(3) -0.002(3)
C58 0.015(3) 0.033(4) 0.071(6) 0.008(4) -0.003(3) 0.001(3)
N7 0.015(2) 0.037(3) 0.046(4) 0.013(3) 0.005(2) 0.009(2)
O13 0.0134(19) 0.027(2) 0.047(3) 0.004(2) 0.0008(18) -0.0002(16)
O14 0.018(2) 0.061(3) 0.047(3) 0.022(3) 0.003(2) 0.002(2)
C59 0.023(3) 0.031(3) 0.047(5) 0.016(3) 0.003(3) 0.002(3)
C60 0.021(3) 0.043(4) 0.049(4) 0.023(3) 0.006(3) 0.010(3)
C61 0.036(4) 0.059(5) 0.039(4) 0.014(4) 0.008(3) 0.008(3)
C62 0.040(4) 0.057(5) 0.047(5) 0.019(4) 0.005(3) 0.010(3)
C63 0.038(4) 0.056(5) 0.040(5) 0.007(4) 0.001(3) 0.013(3)
C64 0.023(3) 0.041(4) 0.051(5) 0.008(3) 0.001(3) 0.010(3)
C65 0.030(3) 0.031(3) 0.049(5) 0.013(3) 0.005(3) 0.004(3)
N8 0.024(3) 0.048(3) 0.028(3) 0.015(3) 0.007(2) 0.011(2)
O15 0.022(2) 0.061(3) 0.044(3) 0.024(2) 0.002(2) 0.005(2)
O16 0.026(2) 0.070(3) 0.047(3) 0.029(3) 0.005(2) 0.008(2)
C66 0.016(3) 0.049(4) 0.047(5) 0.019(4) 0.003(3) 0.004(3)
C67 0.022(3) 0.053(4) 0.051(5) 0.024(4) 0.007(3) 0.004(3)
C68 0.026(3) 0.069(5) 0.064(5) 0.031(4) 0.004(3) 0.001(3)
C69 0.036(4) 0.091(6) 0.069(6) 0.044(5) 0.008(4) -0.006(4)
C70 0.041(4) 0.108(7) 0.067(6) 0.051(5) 0.014(4) 0.007(4)
C71 0.033(4) 0.094(6) 0.058(5) 0.041(5) 0.011(4) 0.015(4)
C72 0.030(3) 0.054(4) 0.056(5) 0.028(4) 0.015(3) 0.018(3)
O81 0.038(3) 0.047(3) 0.058(4) 0.022(3) 0.013(3) 0.009(2)
C81 0.107(7) 0.064(6) 0.094(8) 0.045(5) 0.010(6) 0.034(5)
O82 0.027(3) 0.062(3) 0.053(4) 0.015(3) -0.001(3) 0.012(3)
C82 0.057(5) 0.099(7) 0.063(7) -0.001(6) -0.004(5) 0.020(5)
O83 0.033(3) 0.054(3) 0.053(4) -0.001(3) -0.010(2) 0.015(2)
C83 0.048(5) 0.065(5) 0.085(7) 0.017(5) 0.006(5) 0.019(4)
O84 0.032(3) 0.050(3) 0.065(4) 0.026(3) 0.014(3) 0.010(2)
C84 0.049(5) 0.082(6) 0.146(9) 0.076(6) 0.023(5) 0.026(4)
O1M 0.027(3) 0.047(3) 0.069(4) 0.000(3) 0.003(3) 0.006(2)
C1M 0.052(5) 0.047(5) 0.107(8) -0.003(5) 0.016(5) 0.009(4)
O2M 0.029(3) 0.040(3) 0.083(4) -0.007(3) 0.001(3) 0.006(2)
C2M 0.053(5) 0.052(5) 0.113(8) 0.010(5) 0.027(5) 0.009(4)

loop_
_atom_type_symbol
_atom_type_description
_atom_type_scat_dispersion_real
_atom_type_scat_dispersion_imag
_atom_type_scat_source
C C 0.0181 0.0091 'International Tables Vol C Tables 4.2.6.8 and 6.1.1.4'
H H 0.0000 0.0000 'International Tables Vol C Tables 4.2.6.8 and 6.1.1.4'
N N 0.0311 0.0180 'International Tables Vol C Tables 4.2.6.8 and 6.1.1.4'
O O 0.0492 0.0322 'International Tables Vol C Tables 4.2.6.8 and 6.1.1.4'
Mn Mn -0.5299 2.8052 'International Tables Vol C Tables 4.2.6.8 and 6.1.1.4'

loop_
_geom_angle_atom_site_label_1
_geom_angle_atom_site_label_2
_geom_angle_atom_site_label_3
_geom_angle
O10 Mn1 O1X 165.39(19)
O10 Mn1 O5 85.37(18)
O1X Mn1 O5 91.62(17)
O10 Mn1 N5 90.4(2)
O1X Mn1 N5 88.84(18)
O5 Mn1 N5 164.9(2)
O10 Mn1 O1 98.64(18)
O1X Mn1 O1 95.96(17)
O5 Mn1 O1 99.66(18)
N5 Mn1 O1 95.32(18)
O10 Mn1 Mn3 151.51(14)
O1X Mn1 Mn3 32.84(12)
O5 Mn1 Mn3 122.91(13)
N5 Mn1 Mn3 61.43(15)
O1 Mn1 Mn3 81.17(11)
O6 Mn2 O1X 172.3(2)
O6 Mn2 O7 90.74(19)
O1X Mn2 O7 92.14(17)
O6 Mn2 N3 90.45(19)
O1X Mn2 N3 87.25(18)
O7 Mn2 N3 175.24(19)
O6 Mn2 O83 96.3(2)
O1X Mn2 O83 90.98(18)
O7 Mn2 O83 87.36(18)
N3 Mn2 O83 87.94(19)
O6 Mn2 O84 89.0(2)
O1X Mn2 O84 83.57(19)
O7 Mn2 O84 95.89(19)
N3 Mn2 O84 88.7(2)
O83 Mn2 O84 173.7(2)
O1X Mn3 O8 176.44(17)
O1X Mn3 O9 89.65(17)
O8 Mn3 O9 89.73(18)
O1X Mn3 N4 89.2(2)
O8 Mn3 N4 90.5(2)
O9 Mn3 N4 166.11(18)
O1X Mn3 O2 91.31(15)
O8 Mn3 O2 92.24(16)
O9 Mn3 O2 97.16(18)
N4 Mn3 O2 96.71(19)
O1X Mn3 O13 88.26(14)
O8 Mn3 O13 88.19(15)
O9 Mn3 O13 80.62(14)
N4 Mn3 O13 85.51(17)
O2 Mn3 O13 177.74(17)
O1X Mn3 Mn1 32.70(13)
O8 Mn3 Mn1 148.95(15)
O9 Mn3 Mn1 65.32(10)
N4 Mn3 Mn1 118.22(14)
O2 Mn3 Mn1 74.01(11)
O13 Mn3 Mn1 104.55(9)
O2X Mn4 O12 177.14(17)
O2X Mn4 O13 89.59(17)
O12 Mn4 O13 89.63(18)
O2X Mn4 N6 89.4(2)
O12 Mn4 N6 90.6(2)
O13 Mn4 N6 165.31(17)
O2X Mn4 O3 91.49(15)
O12 Mn4 O3 91.34(16)
O13 Mn4 O3 98.50(16)
N6 Mn4 O3 96.18(18)
O2X Mn4 O9 87.58(14)
O12 Mn4 O9 89.59(15)
O13 Mn4 O9 81.14(15)
N6 Mn4 O9 84.17(17)
O3 Mn4 O9 179.00(14)
O2X Mn4 Mn6 32.88(12)
O12 Mn4 Mn6 148.24(14)
O13 Mn4 Mn6 65.45(10)
N6 Mn4 Mn6 118.54(14)
O3 Mn4 Mn6 74.33(11)
O9 Mn4 Mn6 104.68(9)
O16 Mn5 O2X 174.1(2)
O16 Mn5 O11 90.36(18)
O2X Mn5 O11 92.12(17)
O16 Mn5 N8 90.15(19)
O2X Mn5 N8 87.83(18)
O11 Mn5 N8 175.17(19)
O16 Mn5 O82 93.8(2)
O2X Mn5 O82 91.79(18)
O11 Mn5 O82 86.35(19)
N8 Mn5 O82 88.8(2)
O16 Mn5 O81 92.7(2)
O2X Mn5 O81 81.57(19)
O11 Mn5 O81 97.72(18)
N8 Mn5 O81 87.05(19)
O82 Mn5 O81 172.3(2)
O2X Mn6 O14 167.32(19)
O2X Mn6 O15 91.21(17)
O14 Mn6 O15 85.47(18)
O2X Mn6 N7 89.13(18)
O14 Mn6 N7 89.77(19)
O15 Mn6 N7 159.6(2)
O2X Mn6 O4 94.43(18)
O14 Mn6 O4 98.20(18)
O15 Mn6 O4 100.47(18)
N7 Mn6 O4 99.84(18)
O2X Mn6 Mn4 33.10(12)
O14 Mn6 Mn4 150.99(13)
O15 Mn6 Mn4 123.33(13)
N7 Mn6 Mn4 62.09(15)
O4 Mn6 Mn4 81.14(12)
Mn1 O1X Mn3 114.5(2)
Mn1 O1X Mn2 121.68(19)
Mn3 O1X Mn2 119.9(2)
Mn6 O2X Mn4 114.0(2)
Mn6 O2X Mn5 121.99(19)
Mn4 O2X Mn5 120.1(2)
C1 O1 Mn1 125.8(4)
C1 O2 Mn3 132.3(4)
C7 N1 C8 120.1(6)
C7 N1 H1 120.0
C8 N1 H1 120.0
O1 C1 O2 123.7(6)
O1 C1 C2 116.6(5)
O2 C1 C2 119.7(6)
C3 C2 C7 116.2(6)
C3 C2 C1 120.7(7)
C7 C2 C1 122.9(6)
C4 C3 C2 124.2(7)
C4 C3 H3 117.9
C2 C3 H3 117.9
C5 C4 C3 118.7(6)
C5 C4 H4 120.6
C3 C4 H4 120.6
C4 C5 C6 121.1(7)
C4 C5 H5 119.4
C6 C5 H5 119.4
C5 C6 C7 120.0(8)
C5 C6 H6 120.0
C7 C6 H6 120.0
C6 C7 N1 118.3(8)
C6 C7 C2 119.2(7)
N1 C7 C2 122.5(7)
C13 C8 C9 128.7(8)
C13 C8 N1 115.7(8)
C9 C8 N1 115.6(8)
C8 C9 C10 117.7(9)
C8 C9 H9 121.2
C10 C9 H9 121.2
C9 C10 C11 118.0(10)
C9 C10 H10 121.0
C11 C10 H10 121.0
C12 C11 C10 123.5(8)
C12 C11 H11 118.2
C10 C11 H11 118.2
C11 C12 C15 124.4(9)
C11 C12 C13 118.8(8)
C15 C12 C13 116.8(9)
C8 C13 C14 128.3(9)
C8 C13 C12 113.2(8)
C14 C13 C12 118.5(9)
C13 C14 H14A 109.5
C13 C14 H14B 109.5
H14A C14 H14B 109.5
C13 C14 H14C 109.5
H14A C14 H14C 109.5
H14B C14 H14C 109.5
C12 C15 H15A 109.5
C12 C15 H15B 109.5
H15A C15 H15B 109.5
C12 C15 H15C 109.5
H15A C15 H15C 109.5
H15B C15 H15C 109.5
C16 O3 Mn4 129.8(4)
C16 O4 Mn6 125.6(4)
C22 N2 C23 124.4(6)
C22 N2 H2 117.8
C23 N2 H2 117.8
O4 C16 O3 124.5(6)
O4 C16 C17 118.0(5)
O3 C16 C17 117.5(6)
C18 C17 C22 118.1(6)
C18 C17 C16 118.7(6)
C22 C17 C16 123.2(5)
C19 C18 C17 123.7(7)
C19 C18 H18 118.2
C17 C18 H18 118.2
C18 C19 C20 118.2(6)
C18 C19 H19 120.9
C20 C19 H19 120.9
C21 C20 C19 121.2(7)
C21 C20 H20 119.4
C19 C20 H20 119.4
C20 C21 C22 120.5(7)
C20 C21 H21 119.7
C22 C21 H21 119.7
N2 C22 C21 118.8(7)
N2 C22 C17 123.0(6)
C21 C22 C17 118.2(6)
C28 C23 C24 125.5(10)
C28 C23 N2 114.9(9)
C24 C23 N2 119.5(8)
C23 C24 C25 116.9(9)
C23 C24 H24 121.5
C25 C24 H24 121.5
C26 C25 C24 118.8(12)
C26 C25 H25 120.6
C24 C25 H25 120.6
C27 C26 C25 119.4(15)
C27 C26 H26 120.3
C25 C26 H26 120.3
C26 C27 C28 122.7(16)
C26 C27 C29 118.9(17)
C28 C27 C29 118.3(17)
C23 C28 C27 116.6(12)
C23 C28 C30 125.4(12)
C27 C28 C30 118.0(13)
C27 C29 H29A 109.5
C27 C29 H29B 109.5
H29A C29 H29B 109.5
C27 C29 H29C 109.5
H29A C29 H29C 109.5
H29B C29 H29C 109.5
C28 C30 H30A 109.5
C28 C30 H30B 109.5
H30A C30 H30B 109.5
C28 C30 H30C 109.5
H30A C30 H30C 109.5
H30B C30 H30C 109.5
C31 N3 O5 114.7(5)
C31 N3 Mn2 127.2(5)
O5 N3 Mn2 118.0(3)
N3 O5 Mn1 118.0(3)
C37 O6 Mn2 128.5(4)
N3 C31 C32 124.0(6)
N3 C31 H31 115(4)
C32 C31 H31 121(4)
C33 C32 C37 120.1(6)
C33 C32 C31 118.1(6)
C37 C32 C31 121.7(6)
C34 C33 C32 121.4(6)
C34 C33 H33 119.3
C32 C33 H33 119.3
C33 C34 C35 119.6(7)
C33 C34 H34 120.2
C35 C34 H34 120.2
C36 C35 C34 120.2(6)
C36 C35 H35 119.9
C34 C35 H35 119.9
C35 C36 C37 120.9(6)
C35 C36 H36 119.6
C37 C36 H36 119.6
O6 C37 C32 123.9(6)
O6 C37 C36 118.5(6)
C32 C37 C36 117.6(6)
C38 N4 O7 116.8(6)
C38 N4 Mn3 125.1(5)
O7 N4 Mn3 118.0(4)
N4 O7 Mn2 115.0(3)
C44 O8 Mn3 125.5(4)
N4 C38 C39 124.3(7)
N4 C38 H38 117.8
C39 C38 H38 117.8
C44 C39 C40 119.3(7)
C44 C39 C38 122.6(7)
C40 C39 C38 118.0(7)
C41 C40 C39 119.7(8)
C41 C40 H40 120.1
C39 C40 H40 120.1
C42 C41 C40 120.9(8)
C42 C41 H41 119.6
C40 C41 H41 119.6
C43 C42 C41 119.9(7)
C43 C42 H42 120.0
C41 C42 H42 120.0
C42 C43 C44 121.6(8)
C42 C43 H43 119.2
C44 C43 H43 119.2
O8 C44 C43 118.6(7)
O8 C44 C39 122.8(6)
C43 C44 C39 118.5(7)
C45 N5 O9 116.1(5)
C45 N5 Mn1 126.4(4)
O9 N5 Mn1 117.4(4)
N5 O9 Mn3 113.3(3)
N5 O9 Mn4 113.4(3)
Mn3 O9 Mn4 99.67(16)
C51 O10 Mn1 130.9(4)
N5 C45 C46 126.1(6)
N5 C45 H45 125(3)
C46 C45 H45 109(3)
C47 C46 C51 119.5(6)
C47 C46 C45 119.5(6)
C51 C46 C45 120.9(6)
C48 C47 C46 121.5(7)
C48 C47 H47 119.2
C46 C47 H47 119.2
C47 C48 C49 119.5(7)
C47 C48 H48 120.2
C49 C48 H48 120.2
C50 C49 C48 119.7(7)
C50 C49 H49 120.1
C48 C49 H49 120.1
C49 C50 C51 122.1(7)
C49 C50 H50 119.0
C51 C50 H50 119.0
O10 C51 C50 118.5(6)
O10 C51 C46 123.9(6)
C50 C51 C46 117.6(7)
C52 N6 O11 115.5(6)
C52 N6 Mn4 126.0(5)
O11 N6 Mn4 118.0(4)
N6 O11 Mn5 114.9(3)
C58 O12 Mn4 125.6(4)
N6 C52 C53 124.0(7)
N6 C52 H52 118.0
C53 C52 H52 118.0
C54 C53 C58 118.0(7)
C54 C53 C52 120.1(7)
C58 C53 C52 121.9(6)
C55 C54 C53 121.8(8)
C55 C54 H54 119.1
C53 C54 H54 119.1
C54 C55 C56 120.4(8)
C54 C55 H55 119.8
C56 C55 H55 119.8
C57 C56 C55 119.8(8)
C57 C56 H56 120.1
C55 C56 H56 120.1
C56 C57 C58 120.4(8)
C56 C57 H57 119.8
C58 C57 H57 119.8
O12 C58 C57 117.5(7)
O12 C58 C53 123.1(6)
C57 C58 C53 119.4(7)
C59 N7 O13 116.3(5)
C59 N7 Mn6 127.3(4)
O13 N7 Mn6 116.4(4)
N7 O13 Mn4 114.0(3)
N7 O13 Mn3 115.6(3)
Mn4 O13 Mn3 98.51(16)
C65 O14 Mn6 132.3(4)
N7 C59 C60 124.6(6)
N7 C59 H59 118(3)
C60 C59 H59 117(3)
C61 C60 C65 119.2(6)
C61 C60 C59 118.4(6)
C65 C60 C59 122.4(6)
C62 C61 C60 122.5(6)
C62 C61 H61 118.8
C60 C61 H61 118.8
C61 C62 C63 118.0(7)
C61 C62 H62 121.0
C63 C62 H62 121.0
C64 C63 C62 121.5(6)
C64 C63 H63 119.3
C62 C63 H63 119.3
C63 C64 C65 120.2(6)
C63 C64 H64 119.9
C65 C64 H64 119.9
O14 C65 C64 118.0(6)
O14 C65 C60 123.4(6)
C64 C65 C60 118.6(6)
C66 N8 O15 114.6(5)
C66 N8 Mn5 127.9(4)
O15 N8 Mn5 117.5(3)
N8 O15 Mn6 119.5(3)
C72 O16 Mn5 130.9(4)
N8 C66 C67 123.3(6)
N8 C66 H66 115(3)
C67 C66 H66 122(3)
C72 C67 C68 118.4(6)
C72 C67 C66 123.7(6)
C68 C67 C66 117.7(6)
C69 C68 C67 121.2(7)
C69 C68 H68 119.4
C67 C68 H68 119.4
C70 C69 C68 119.4(7)
C70 C69 H69 120.3
C68 C69 H69 120.3
C69 C70 C71 121.5(7)
C69 C70 H70 119.2
C71 C70 H70 119.2
C70 C71 C72 119.9(7)
C70 C71 H71 120.0
C72 C71 H71 120.0
O16 C72 C71 117.7(6)
O16 C72 C67 122.9(6)
C71 C72 C67 119.4(6)
C81 O81 Mn5 131.5(6)
C81 O81 H81O 110(5)
Mn5 O81 H81O 111(5)
O81 C81 H81A 109.5
O81 C81 H81B 109.5
H81A C81 H81B 109.5
O81 C81 H81C 109.5
H81A C81 H81C 109.5
H81B C81 H81C 109.5
C82 O82 Mn5 121.1(5)
C82 O82 H82O 108(7)
Mn5 O82 H82O 109(7)
O82 C82 H82A 109.5
O82 C82 H82B 109.5
H82A C82 H82B 109.5
O82 C82 H82C 109.5
H82A C82 H82C 109.5
H82B C82 H82C 109.5
C83 O83 Mn2 128.3(4)
C83 O83 H83O 116(5)
Mn2 O83 H83O 111(4)
O83 C83 H83A 109.5
O83 C83 H83B 109.5
H83A C83 H83B 109.5
O83 C83 H83C 109.5
H83A C83 H83C 109.5
H83B C83 H83C 109.5
C84 O84 Mn2 125.3(6)
C84 O84 H84O 113(5)
Mn2 O84 H84O 108(6)
O84 C84 H84A 109.5
O84 C84 H84B 109.5
H84A C84 H84B 109.5
O84 C84 H84C 109.5
H84A C84 H84C 109.5
H84B C84 H84C 109.5
C1M O1M H1OM 114(6)
O1M C1M H1M1 109.5
O1M C1M H1M2 109.5
H1M1 C1M H1M2 109.5
O1M C1M H1M3 109.5
H1M1 C1M H1M3 109.5
H1M2 C1M H1M3 109.5
C2M O2M H2OM 127(4)
O2M C2M H2M1 109.5
O2M C2M H2M2 109.5
H2M1 C2M H2M2 109.5
O2M C2M H2M3 109.5
H2M1 C2M H2M3 109.5
H2M2 C2M H2M3 109.5

loop_
_geom_bond_atom_site_label_1
_geom_bond_atom_site_label_2
_geom_bond_distance
Mn1 O10 1.856(4)
Mn1 O1X 1.857(4)
Mn1 O5 1.898(4)
Mn1 N5 1.991(5)
Mn1 O1 2.083(4)
Mn1 Mn3 3.1295(13)
Mn2 O6 1.849(5)
Mn2 O1X 1.890(4)
Mn2 O7 1.934(4)
Mn2 N3 2.002(5)
Mn2 O83 2.217(5)
Mn2 O84 2.263(5)
Mn3 O1X 1.865(4)
Mn3 O8 1.866(4)
Mn3 O9 1.929(4)
Mn3 N4 2.005(6)
Mn3 O2 2.128(4)
Mn3 O13 2.432(4)
Mn4 O2X 1.865(4)
Mn4 O12 1.866(4)
Mn4 O13 1.938(4)
Mn4 N6 1.994(6)
Mn4 O3 2.127(4)
Mn4 O9 2.405(4)
Mn4 Mn6 3.1200(12)
Mn5 O16 1.849(4)
Mn5 O2X 1.886(4)
Mn5 O11 1.936(4)
Mn5 N8 2.011(5)
Mn5 O82 2.236(5)
Mn5 O81 2.280(5)
Mn6 O2X 1.855(4)
Mn6 O14 1.858(4)
Mn6 O15 1.904(4)
Mn6 N7 2.008(5)
Mn6 O4 2.072(4)
O1 C1 1.256(7)
O2 C1 1.270(6)
N1 C7 1.419(9)
N1 C8 1.473(9)
N1 H1 0.8600
C1 C2 1.480(9)
C2 C3 1.374(8)
C2 C7 1.438(11)
C3 C4 1.373(9)
C3 H3 0.9300
C4 C5 1.352(10)
C4 H4 0.9300
C5 C6 1.390(10)
C5 H5 0.9300
C6 C7 1.401(10)
C6 H6 0.9300
C8 C13 1.322(10)
C8 C9 1.357(11)
C9 C10 1.397(12)
C9 H9 0.9300
C10 C11 1.397(12)
C10 H10 0.9300
C11 C12 1.327(11)
C11 H11 0.9300
C12 C15 1.437(11)
C12 C13 1.522(11)
C13 C14 1.415(11)
C14 H14A 0.9600
C14 H14B 0.9600
C14 H14C 0.9600
C15 H15A 0.9600
C15 H15B 0.9600
C15 H15C 0.9600
O3 C16 1.282(7)
O4 C16 1.248(8)
N2 C22 1.395(8)
N2 C23 1.447(9)
N2 H2 0.8600
C16 C17 1.511(8)
C17 C18 1.382(8)
C17 C22 1.417(9)
C18 C19 1.364(9)
C18 H18 0.9300
C19 C20 1.378(10)
C19 H19 0.9300
C20 C21 1.378(9)
C20 H20 0.9300
C21 C22 1.411(9)
C21 H21 0.9300
C23 C28 1.321(11)
C23 C24 1.361(10)
C24 C25 1.437(13)
C24 H24 0.9300
C25 C26 1.406(18)
C25 H25 0.9300
C26 C27 1.327(19)
C26 H26 0.9300
C27 C28 1.423(17)
C27 C29 1.528(19)
C28 C30 1.462(13)
C29 H29A 0.9600
C29 H29B 0.9600
C29 H29C 0.9600
C30 H30A 0.9600
C30 H30B 0.9600
C30 H30C 0.9600
N3 C31 1.285(7)
N3 O5 1.387(6)
O6 C37 1.345(7)
C31 C32 1.448(9)
C31 H31 0.91(6)
C32 C33 1.382(8)
C32 C37 1.405(8)
C33 C34 1.372(9)
C33 H33 0.9300
C34 C35 1.383(9)
C34 H34 0.9300
C35 C36 1.382(9)
C35 H35 0.9300
C36 C37 1.414(9)
C36 H36 0.9300
N4 C38 1.288(7)
N4 O7 1.377(6)
O8 C44 1.347(8)
C38 C39 1.442(9)
C38 H38 0.9300
C39 C44 1.405(10)
C39 C40 1.420(9)
C40 C41 1.380(10)
C40 H40 0.9300
C41 C42 1.377(11)
C41 H41 0.9300
C42 C43 1.373(10)
C42 H42 0.9300
C43 C44 1.402(9)
C43 H43 0.9300
N5 C45 1.284(8)
N5 O9 1.396(5)
O10 C51 1.331(8)
C45 C46 1.435(9)
C45 H45 0.88(5)
C46 C47 1.396(9)
C46 C51 1.414(9)
C47 C48 1.369(9)
C47 H47 0.9300
C48 C49 1.396(9)
C48 H48 0.9300
C49 C50 1.373(9)
C49 H49 0.9300
C50 C51 1.400(9)
C50 H50 0.9300
N6 C52 1.299(7)
N6 O11 1.389(6)
O12 C58 1.350(7)
C52 C53 1.449(9)
C52 H52 0.9300
C53 C54 1.385(9)
C53 C58 1.413(9)
C54 C55 1.363(10)
C54 H54 0.9300
C55 C56 1.381(11)
C55 H55 0.9300
C56 C57 1.370(10)
C56 H56 0.9300
C57 C58 1.403(9)
C57 H57 0.9300
N7 C59 1.294(8)
N7 O13 1.395(5)
O14 C65 1.323(7)
C59 C60 1.440(8)
C59 H59 0.96(5)
C60 C61 1.392(9)
C60 C65 1.407(8)
C61 C62 1.374(9)
C61 H61 0.9300
C62 C63 1.392(9)
C62 H62 0.9300
C63 C64 1.383(9)
C63 H63 0.9300
C64 C65 1.406(8)
C64 H64 0.9300
N8 C66 1.289(7)
N8 O15 1.386(6)
O16 C72 1.354(7)
C66 C67 1.436(9)
C66 H66 0.97(5)
C67 C72 1.402(9)
C67 C68 1.405(8)
C68 C69 1.378(9)
C68 H68 0.9300
C69 C70 1.356(10)
C69 H69 0.9300
C70 C71 1.382(9)
C70 H70 0.9300
C71 C72 1.395(9)
C71 H71 0.9300
O81 C81 1.400(8)
O81 H81O 0.68(5)
C81 H81A 0.9600
C81 H81B 0.9600
C81 H81C 0.9600
O82 C82 1.415(9)
O82 H82O 0.67(7)
C82 H82A 0.9600
C82 H82B 0.9600
C82 H82C 0.9600
O83 C83 1.398(9)
O83 H83O 0.81(6)
C83 H83A 0.9600
C83 H83B 0.9600
C83 H83C 0.9600
O84 C84 1.399(8)
O84 H84O 0.64(5)
C84 H84A 0.9600
C84 H84B 0.9600
C84 H84C 0.9600
O1M C1M 1.382(8)
O1M H1OM 0.79(8)
C1M H1M1 0.9600
C1M H1M2 0.9600
C1M H1M3 0.9600
O2M C2M 1.376(8)
O2M H2OM 0.78(6)
C2M H2M1 0.9600
C2M H2M2 0.9600
C2M H2M3 0.9600

loop_
_geom_hbond_atom_site_label_D
_geom_hbond_atom_site_label_H
_geom_hbond_atom_site_label_A
_geom_hbond_distance_DH
_geom_hbond_distance_HA
_geom_hbond_distance_DA
_geom_hbond_angle_DHA
_geom_hbond_site_symmetry_A
N1 H1 O2 0.86 2.21 2.702(9) 116.2 .
N2 H2 O3 0.86 2.01 2.669(7) 132.4 .
O81 H81O O8 0.68(5) 2.22(6) 2.898(7) 172(7) .
O84 H84O O12 0.64(5) 2.24(5) 2.885(7) 177(7) .
O82 H82O O2M 0.67(7) 1.98(7) 2.644(7) 171(9) .
O83 H83O O1M 0.81(6) 1.83(6) 2.618(6) 164(6) .
O1M H1OM O15 0.79(8) 2.01(8) 2.784(7) 166(8) 1_455
O2M H2OM O5 0.78(6) 2.19(6) 2.890(7) 150(5) 1_655
